data_9008244
loop_
_publ_author_name
'Kamenar, B.'
'Bruvo, M.'

_publ_section_title
;
 Die kristallstruktur des silicium(IV)-acetats
;
_journal_name_full 'Zeitschrift fur Kristallographie'
_journal_page_first 97
_journal_page_last 103
_journal_volume 141
_journal_year 1975
_chemical_formula_structural SiO8C8H12
_chemical_formula_sum 'C8 O8 Si'
_space_group_IT_number 114
_symmetry_space_group_name_Hall 'P -4 2n'
_symmetry_space_group_name_H-M 'P -4 21 c'
_cell_angle_alpha 90
_cell_angle_beta 90
_cell_angle_gamma 90
_cell_length_a 7.42
_cell_length_b 7.42
_cell_length_c 11.34
_cell_formula_units_Z 2
_cell_volume 624.340
_database_code_amcsd 0010770
_exptl_crystal_density_diffrn 1.341
_cod_original_formula_sum 'Si O8 C8'
_cod_database_code 9008244
_amcsd_formula_title SiO8C8H12

loop_
_space_group_symop_operation_xyz
x,y,z
1/2-y,1/2-x,1/2+z
y,-x,-z
1/2-x,1/2+y,1/2-z
-x,-y,z
1/2+y,1/2+x,1/2+z
-y,x,-z
1/2+x,1/2-y,1/2-z

loop_
_atom_site_aniso_label
_atom_site_aniso_U_11
_atom_site_aniso_U_22
_atom_site_aniso_U_33
_atom_site_aniso_U_12
_atom_site_aniso_U_13
_atom_site_aniso_U_23
Si 0.04295 0.04295 0.04560 0.00000 0.00000 0.00000
O1 0.04100 0.05885 0.05733 -0.00781 0.00000 0.00256
O2 0.08200 0.10292 0.06059 -0.02929 -0.01876 0.00426
C1 0.05439 0.04240 0.06384 -0.00056 -0.00767 -0.00298
C2 0.06834 0.08953 0.07036 -0.02957 0.00128 0.01918

loop_
_atom_site_label
_atom_site_fract_x
_atom_site_fract_y
_atom_site_fract_z
_atom_site_attached_hydrogens
Si 0.00000 0.00000 0.00000 0
O1 0.14580 0.08390 -0.09160 0
O2 0.34520 0.18020 0.03990 0
C1 0.30040 0.17450 -0.06130 0
C2 0.39360 0.25490 -0.16500 3

loop_
_cod_related_entry_id
_cod_related_entry_database
_cod_related_entry_code
1 AMCSD 0010770
